data_7717489
loop_
_publ_author_name
'Zi&#xf3;&#x142;kowska, Aleksandra'
'Kruczy&#x144;ski, Tomasz'
'Gudat, Dietrich'
'Ponikiewski, &#x141;ukasz'

_publ_section_title
;
 Phosphanylphosphaalkenes as precursors for metallaphosphaalkene
 complexes.
;
_journal_issue 48
_journal_name_full 'Dalton transactions (Cambridge, England : 2003)'
_journal_page_first 19107
_journal_page_last 19111
_journal_paper_doi 10.1039/d4dt03012e
_journal_volume 53
_journal_year 2024
_chemical_formula_moiety 'C33 H38 Cl3 P Ru2, C7 H8'
_chemical_formula_sum 'C40 H46 Cl3 P Ru2'
_chemical_formula_weight 866.23
_space_group_IT_number 2
_space_group_name_Hall '-P 1'
_space_group_name_H-M_alt 'P -1'
_symmetry_cell_setting triclinic
_symmetry_Int_Tables_number 2
_symmetry_space_group_name_Hall '-P 1'
_symmetry_space_group_name_H-M 'P -1'
_atom_sites_solution_hydrogens geom
_atom_sites_solution_primary 'iterative - e.g. charge flipping method'
_atom_sites_solution_secondary 'iterative - e.g. charge flipping method'
_audit_conform_dict_location ftp://ftp.iucr.org/pub/cif_core.dic
_audit_conform_dict_name cif_core.dic
_audit_conform_dict_version 2.4.3
_audit_creation_date 2024-04-05T10:03:03-00:00
_audit_creation_method 'WinGX routine CIF_UPDATE'
_audit_update_record
;
2024-09-23 deposited with the CCDC.	2024-11-13 downloaded from the CCDC.
;
_cell_angle_alpha 66.843(3)
_cell_angle_beta 72.498(3)
_cell_angle_gamma 83.439(3)
_cell_formula_units_Z 2
_cell_length_a 10.1085(4)
_cell_length_b 14.1466(6)
_cell_length_c 14.9037(7)
_cell_measurement_reflns_used 24745
_cell_measurement_temperature 120(2)
_cell_measurement_theta_max 29.66
_cell_measurement_theta_min 2.24
_cell_measurement_wavelength 0.71073
_cell_volume 1868.80(15)
_computing_cell_refinement
;
X-Area Recipe 1.34.0.0 (STOE, 2019)
;
_computing_data_collection
;
X-Area WinXpose 2.0.22.0 (STOE, 2016)
;
_computing_data_reduction
;
X-Area Integrate 1.77.0.0 (STOE, 2019)
X-Area LANA 1.77.1.0 (STOE, 2019)
;
_computing_molecular_graphics 'Ortep for Windows (Farrugia, 2012)'
_computing_publication_material 'WinGX publication routines (Farrugia, 2012)'
_computing_structure_refinement 'SHELXL-2018/1 (Sheldrick, 2018)'
_computing_structure_solution 'SUPERFLIP (Palatinus & Chapuis,2007)'
_diffrn_ambient_temperature 120(2)
_diffrn_detector 'image plate (34 cm diameter)'
_diffrn_detector_area_resol_mean 6.67
_diffrn_detector_type 'STOE Imaging Plate'
_diffrn_measured_fraction_theta_full 0.887
_diffrn_measured_fraction_theta_max 0.885
_diffrn_measurement_details ' 216 frames, detector distance = 100 mm'
_diffrn_measurement_device '2-circle diffractometer'
_diffrn_measurement_device_type 'STOE IPDS 2T'
_diffrn_measurement_method 'rotation method, \w scans'
_diffrn_radiation_collimation '0.6 mm diameter'
_diffrn_radiation_monochromator 'parabolic x-ray mirror'
_diffrn_radiation_polarisn_norm 270
_diffrn_radiation_probe x-ray
_diffrn_radiation_type MoK\a
_diffrn_radiation_wavelength 0.71073
_diffrn_reflns_av_unetI/netI 0.0569
_diffrn_reflns_Laue_measured_fraction_full 0.887
_diffrn_reflns_Laue_measured_fraction_max 0.885
_diffrn_reflns_limit_h_max 13
_diffrn_reflns_limit_h_min -13
_diffrn_reflns_limit_k_max 19
_diffrn_reflns_limit_k_min -19
_diffrn_reflns_limit_l_max 20
_diffrn_reflns_limit_l_min -17
_diffrn_reflns_number 9036
_diffrn_reflns_point_group_measured_fraction_full 0.887
_diffrn_reflns_point_group_measured_fraction_max 0.885
_diffrn_reflns_theta_full 25.242
_diffrn_reflns_theta_max 29.321
_diffrn_reflns_theta_min 1.548
_diffrn_source 'GeniX Mo, 0.05 x 0.05 mm2 microfocus'
_diffrn_source_current 1.000
_diffrn_source_power 0.050
_diffrn_source_voltage 50
_diffrn_standards_number 0
_exptl_absorpt_coefficient_mu 1.093
_exptl_absorpt_correction_T_max 0.7363
_exptl_absorpt_correction_T_min 0.2623
_exptl_absorpt_correction_type multi-scan
_exptl_absorpt_process_details
;
STOE X-Red32, absorption correction by Gaussian integration, analogous to
P. Coppens, "The Evaluation of Absorption and Extinction in Single-Crystal
Structure Analysis", published in: F. R. Ahmed (Editor), "Crystallographic
Computing", Munksgaard, Copenhagen (1970), 255 - 270. Afterwards scaling of
reflection intensities was performed within STOE LANA. J. Koziskova, F. Hahn,
J. Richter, J. Kozisek, Acta Chimica Slovaca, vol. 9, no. 2, 2016, pp. 136-140.
;
_exptl_crystal_colour red
_exptl_crystal_density_diffrn 1.539
_exptl_crystal_density_method 'not measured'
_exptl_crystal_description plate
_exptl_crystal_F_000 880
_exptl_crystal_size_max 0.17
_exptl_crystal_size_mid 0.17
_exptl_crystal_size_min 0.07
_refine_diff_density_max 2.571
_refine_diff_density_min -1.711
_refine_diff_density_rms 0.244
_refine_ls_extinction_method none
_refine_ls_goodness_of_fit_ref 1.09
_refine_ls_hydrogen_treatment constr
_refine_ls_matrix_type full
_refine_ls_number_constraints 0
_refine_ls_number_parameters 423
_refine_ls_number_reflns 9036
_refine_ls_number_restraints 0
_refine_ls_restrained_S_all 1.09
_refine_ls_R_factor_all 0.0896
_refine_ls_R_factor_gt 0.0702
_refine_ls_shift/su_max 0
_refine_ls_shift/su_mean 0
_refine_ls_structure_factor_coef Fsqd
_refine_ls_weighting_details 'w=1/[\s^2^(Fo^2^)+(0.1002P)^2^+20.1480P] where P=(Fo^2^+2Fc^2^)/3'
_refine_ls_weighting_scheme calc
_refine_ls_wR_factor_gt 0.2138
_refine_ls_wR_factor_ref 0.2326
_reflns_Friedel_coverage 0
_reflns_number_gt 7414
_reflns_number_total 9036
_reflns_threshold_expression 'I > 2\s(I)'
_cod_data_source_file d4dt03012e2.cif
_cod_data_source_block za19
_cod_depositor_comments 'Adding full bibliography for 7717484--7717490.cif.'
_cod_database_code 7717489

loop_
_symmetry_equiv_pos_as_xyz
'x, y, z'
'-x, -y, -z'

loop_
_atom_site_label
_atom_site_type_symbol
_atom_site_fract_x
_atom_site_fract_y
_atom_site_fract_z
_atom_site_U_iso_or_equiv
_atom_site_adp_type
_atom_site_occupancy
_atom_site_site_symmetry_order
_atom_site_calc_flag
_atom_site_refinement_flags_posn
_atom_site_refinement_flags_adp
_atom_site_refinement_flags_occupancy
_atom_site_disorder_assembly
_atom_site_disorder_group
C1 C 0.9269(8) 0.6947(6) 0.0216(6) 0.0172(14) Uani 1 1 d . . . . .
C2 C 0.9544(8) 0.6371(6) 0.1217(6) 0.0173(14) Uani 1 1 d . . . . .
C3 C 0.8980(9) 0.6705(6) 0.2046(7) 0.0221(16) Uani 1 1 d . . . . .
H3 H 0.845039 0.731811 0.195505 0.027 Uiso 1 1 calc R U . . .
C4 C 0.9212(9) 0.6129(7) 0.2981(7) 0.0259(17) Uani 1 1 d . . . . .
H4 H 0.880347 0.633261 0.354063 0.031 Uiso 1 1 calc R U . . .
C5 C 1.0038(9) 0.5258(7) 0.3107(7) 0.0236(16) Uani 1 1 d . . . . .
H5 H 1.021681 0.488024 0.374425 0.028 Uiso 1 1 calc R U . . .
C6 C 1.0606(9) 0.4937(6) 0.2296(7) 0.0232(16) Uani 1 1 d . . . . .
H6 H 1.115235 0.43321 0.238715 0.028 Uiso 1 1 calc R U . . .
C7 C 1.0374(8) 0.5501(6) 0.1359(7) 0.0208(15) Uani 1 1 d . . . . .
H7 H 1.078725 0.528867 0.080611 0.025 Uiso 1 1 calc R U . . .
C8 C 1.0474(8) 0.7165(6) -0.0707(6) 0.0182(14) Uani 1 1 d . . . . .
C9 C 1.1715(9) 0.7558(6) -0.0750(7) 0.0225(16) Uani 1 1 d . . . . .
H9 H 1.17839 0.766485 -0.017511 0.027 Uiso 1 1 calc R U . . .
C10 C 1.2828(10) 0.7790(7) -0.1595(7) 0.0274(18) Uani 1 1 d . . . . .
H10 H 1.365844 0.805091 -0.160361 0.033 Uiso 1 1 calc R U . . .
C11 C 1.2734(9) 0.7639(7) -0.2457(7) 0.0263(17) Uani 1 1 d . . . . .
H11 H 1.349317 0.781203 -0.305456 0.032 Uiso 1 1 calc R U . . .
C12 C 1.1522(10) 0.7235(7) -0.2420(7) 0.0260(17) Uani 1 1 d . . . . .
H12 H 1.14543 0.712088 -0.299194 0.031 Uiso 1 1 calc R U . . .
C13 C 1.0415(8) 0.6999(6) -0.1554(7) 0.0220(16) Uani 1 1 d . . . . .
H13 H 0.959376 0.671747 -0.15366 0.026 Uiso 1 1 calc R U . . .
C14 C 0.5615(9) 0.5278(6) 0.1475(7) 0.0247(17) Uani 1 1 d . . . . .
C15 C 0.4284(9) 0.5726(6) 0.1482(7) 0.0244(17) Uani 1 1 d . . . . .
H15 H 0.388498 0.577 0.096597 0.029 Uiso 1 1 calc R U . . .
C16 C 0.3529(9) 0.6111(7) 0.2242(7) 0.0260(17) Uani 1 1 d . . . . .
H16 H 0.260493 0.634209 0.22598 0.031 Uiso 1 1 calc R U . . .
C17 C 0.4109(9) 0.6156(6) 0.2947(7) 0.0237(16) Uani 1 1 d . . . . .
C18 C 0.5516(9) 0.5805(6) 0.2891(6) 0.0220(16) Uani 1 1 d . . . . .
H18 H 0.596694 0.58824 0.333313 0.026 Uiso 1 1 calc R U . . .
C19 C 0.6238(9) 0.5351(6) 0.2195(7) 0.0239(17) Uani 1 1 d . . . . .
H19 H 0.714527 0.509038 0.220134 0.029 Uiso 1 1 calc R U . . .
C20 C 0.6367(10) 0.4830(7) 0.0714(8) 0.031(2) Uani 1 1 d . . . . .
H20A H 0.602622 0.413025 0.093421 0.046 Uiso 1 1 calc R U . . .
H20B H 0.736191 0.481014 0.065114 0.046 Uiso 1 1 calc R U . . .
H20C H 0.620859 0.525354 0.005449 0.046 Uiso 1 1 calc R U . . .
C21 C 0.3402(10) 0.6631(8) 0.3726(7) 0.031(2) Uani 1 1 d . . . . .
H21 H 0.409313 0.708565 0.372161 0.037 Uiso 1 1 calc R U . . .
C22 C 0.2150(12) 0.7282(9) 0.3502(9) 0.037(2) Uani 1 1 d . . . . .
H22A H 0.138204 0.683409 0.364 0.056 Uiso 1 1 calc R U . . .
H22B H 0.238996 0.774993 0.27862 0.056 Uiso 1 1 calc R U . . .
H22C H 0.18696 0.768318 0.393534 0.056 Uiso 1 1 calc R U . . .
C23 C 0.3007(15) 0.5783(11) 0.4768(9) 0.052(3) Uani 1 1 d . . . . .
H23A H 0.223856 0.538049 0.482388 0.078 Uiso 1 1 calc R U . . .
H23B H 0.271995 0.608509 0.52871 0.078 Uiso 1 1 calc R U . . .
H23C H 0.380666 0.533449 0.487068 0.078 Uiso 1 1 calc R U . . .
C24 C 0.8127(10) 0.9839(7) -0.1292(7) 0.0262(18) Uani 1 1 d . . . . .
C25 C 0.6843(9) 1.0156(6) -0.1522(7) 0.0226(16) Uani 1 1 d . . . . .
H25 H 0.614683 1.042715 -0.109887 0.027 Uiso 1 1 calc R U . . .
C26 C 0.6577(9) 1.0074(6) -0.2380(7) 0.0231(16) Uani 1 1 d . . . . .
H26 H 0.572206 1.03179 -0.252868 0.028 Uiso 1 1 calc R U . . .
C27 C 0.7519(9) 0.9657(6) -0.2986(7) 0.0219(16) Uani 1 1 d . . . . .
C28 C 0.8774(8) 0.9240(6) -0.2695(7) 0.0228(16) Uani 1 1 d . . . . .
H28 H 0.940086 0.887051 -0.305482 0.027 Uiso 1 1 calc R U . . .
C29 C 0.9077(9) 0.9369(6) -0.1905(7) 0.0251(17) Uani 1 1 d . . . . .
H29 H 0.99428 0.91365 -0.177106 0.03 Uiso 1 1 calc R U . . .
C30 C 0.8457(11) 1.0020(7) -0.0469(8) 0.031(2) Uani 1 1 d . . . . .
H30A H 0.892074 1.068779 -0.074806 0.046 Uiso 1 1 calc R U . . .
H30B H 0.907054 0.94754 -0.017395 0.046 Uiso 1 1 calc R U . . .
H30C H 0.75976 1.001662 0.005865 0.046 Uiso 1 1 calc R U . . .
C31 C 0.7308(10) 0.9555(6) -0.3919(7) 0.0237(16) Uani 1 1 d . . . . .
H31 H 0.784984 0.894577 -0.400889 0.028 Uiso 1 1 calc R U . . .
C32 C 0.7912(15) 1.0507(10) -0.4860(8) 0.047(3) Uani 1 1 d . . . . .
H32A H 0.735602 1.111022 -0.481599 0.071 Uiso 1 1 calc R U . . .
H32B H 0.789759 1.04068 -0.547101 0.071 Uiso 1 1 calc R U . . .
H32C H 0.88707 1.061445 -0.489555 0.071 Uiso 1 1 calc R U . . .
C33 C 0.5806(12) 0.9386(9) -0.3822(8) 0.038(2) Uani 1 1 d . . . . .
H33A H 0.5413 0.881496 -0.318112 0.057 Uiso 1 1 calc R U . . .
H33B H 0.57608 0.922235 -0.439242 0.057 Uiso 1 1 calc R U . . .
H33C H 0.527446 1.001223 -0.382854 0.057 Uiso 1 1 calc R U . . .
C34 C 0.7589(11) 0.8303(8) 0.3962(9) 0.033(2) Uani 1 1 d . . . . .
C35 C 0.8520(15) 0.8014(10) 0.4541(12) 0.051(3) Uani 1 1 d . . . . .
H35 H 0.938057 0.836809 0.428433 0.061 Uiso 1 1 calc R U . . .
C36 C 0.823(2) 0.7251(11) 0.5449(15) 0.074(6) Uani 1 1 d . . . . .
H36 H 0.890136 0.705528 0.582013 0.089 Uiso 1 1 calc R U . . .
C37 C 0.697(3) 0.6735(10) 0.5863(11) 0.088(7) Uani 1 1 d . . . . .
H37 H 0.676383 0.619677 0.651701 0.106 Uiso 1 1 calc R U . . .
C38 C 0.6010(19) 0.7023(11) 0.5300(10) 0.064(5) Uani 1 1 d . . . . .
H38 H 0.513535 0.668508 0.557841 0.077 Uiso 1 1 calc R U . . .
C39 C 0.6312(13) 0.7795(8) 0.4340(9) 0.039(2) Uani 1 1 d . . . . .
H39 H 0.566833 0.797571 0.394846 0.046 Uiso 1 1 calc R U . . .
C40 C 0.7907(17) 0.9191(11) 0.2943(9) 0.059(4) Uani 1 1 d . . . . .
H40A H 0.801895 0.982222 0.303669 0.088 Uiso 1 1 calc R U . . .
H40B H 0.71428 0.927493 0.264113 0.088 Uiso 1 1 calc R U . . .
H40C H 0.876649 0.905057 0.249203 0.088 Uiso 1 1 calc R U . . .
Cl1 Cl 0.5985(2) 0.83145(15) 0.17491(16) 0.0233(4) Uani 1 1 d . . . . .
Cl2 Cl 0.4851(2) 0.81291(15) -0.00653(15) 0.0211(4) Uani 1 1 d . . . . .
Cl3 Cl 0.6790(2) 0.71283(16) -0.17480(16) 0.0236(4) Uani 1 1 d . . . . .
P1 P 0.7669(2) 0.73547(15) 0.01041(16) 0.0165(4) Uani 1 1 d . . . . .
Ru1 Ru 0.56067(6) 0.68875(5) 0.13776(5) 0.01676(16) Uani 1 1 d . . . . .
Ru2 Ru 0.71456(6) 0.85397(5) -0.13275(5) 0.01626(15) Uani 1 1 d . . . . .

loop_
_atom_site_aniso_label
_atom_site_aniso_U_11
_atom_site_aniso_U_22
_atom_site_aniso_U_33
_atom_site_aniso_U_23
_atom_site_aniso_U_13
_atom_site_aniso_U_12
C1 0.014(3) 0.012(3) 0.020(4) -0.002(3) -0.004(3) 0.002(2)
C2 0.015(3) 0.017(3) 0.022(4) -0.004(3) -0.012(3) 0.004(3)
C3 0.016(4) 0.021(4) 0.032(4) -0.010(3) -0.010(3) 0.003(3)
C4 0.023(4) 0.032(4) 0.023(4) -0.010(3) -0.008(3) 0.003(3)
C5 0.017(4) 0.024(4) 0.026(4) -0.002(3) -0.009(3) -0.004(3)
C6 0.021(4) 0.018(3) 0.030(4) -0.006(3) -0.011(3) 0.005(3)
C7 0.014(3) 0.022(4) 0.024(4) -0.006(3) -0.006(3) 0.003(3)
C8 0.014(3) 0.018(3) 0.020(4) -0.007(3) -0.004(3) 0.003(3)
C9 0.021(4) 0.023(4) 0.025(4) -0.006(3) -0.012(3) 0.002(3)
C10 0.022(4) 0.026(4) 0.031(5) -0.006(3) -0.008(3) -0.002(3)
C11 0.021(4) 0.032(4) 0.024(4) -0.008(3) -0.005(3) -0.003(3)
C12 0.028(4) 0.029(4) 0.022(4) -0.012(3) -0.007(3) 0.006(3)
C13 0.013(3) 0.023(4) 0.027(4) -0.005(3) -0.009(3) 0.003(3)
C14 0.021(4) 0.013(3) 0.029(4) -0.001(3) 0.000(3) -0.003(3)
C15 0.023(4) 0.019(3) 0.033(5) -0.010(3) -0.008(4) -0.007(3)
C16 0.012(4) 0.031(4) 0.030(4) -0.009(4) -0.001(3) -0.002(3)
C17 0.021(4) 0.021(4) 0.024(4) -0.005(3) -0.001(3) -0.005(3)
C18 0.024(4) 0.022(4) 0.014(3) 0.002(3) -0.009(3) 0.000(3)
C19 0.022(4) 0.017(3) 0.029(4) -0.003(3) -0.008(3) 0.002(3)
C20 0.029(5) 0.026(4) 0.040(5) -0.016(4) -0.009(4) 0.004(4)
C21 0.022(4) 0.041(5) 0.022(4) -0.010(4) 0.004(3) -0.004(4)
C22 0.038(6) 0.037(5) 0.042(6) -0.022(5) -0.009(5) 0.002(4)
C23 0.045(7) 0.064(8) 0.030(6) -0.013(6) 0.004(5) 0.007(6)
C24 0.029(4) 0.026(4) 0.027(4) -0.005(3) -0.013(4) -0.016(3)
C25 0.024(4) 0.017(3) 0.026(4) -0.009(3) -0.005(3) 0.002(3)
C26 0.023(4) 0.017(3) 0.028(4) -0.005(3) -0.010(3) 0.002(3)
C27 0.023(4) 0.018(3) 0.022(4) -0.004(3) -0.005(3) -0.003(3)
C28 0.013(3) 0.019(4) 0.027(4) -0.003(3) -0.003(3) 0.004(3)
C29 0.021(4) 0.016(3) 0.030(4) 0.001(3) -0.008(3) -0.004(3)
C30 0.041(5) 0.025(4) 0.035(5) -0.008(4) -0.024(4) -0.007(4)
C31 0.027(4) 0.021(4) 0.023(4) -0.011(3) -0.006(3) 0.003(3)
C32 0.067(8) 0.047(6) 0.024(5) -0.005(5) -0.012(5) -0.020(6)
C33 0.039(6) 0.050(6) 0.027(5) -0.017(4) -0.011(4) -0.002(5)
C34 0.033(5) 0.036(5) 0.039(5) -0.019(4) -0.016(4) 0.001(4)
C35 0.056(8) 0.050(7) 0.074(9) -0.045(7) -0.033(7) 0.021(6)
C36 0.125(16) 0.039(7) 0.098(13) -0.035(8) -0.085(13) 0.028(9)
C37 0.21(2) 0.026(6) 0.040(7) -0.001(5) -0.064(12) 0.004(10)
C38 0.098(12) 0.049(7) 0.036(6) -0.015(6) 0.004(7) -0.037(8)
C39 0.047(6) 0.030(5) 0.036(6) -0.012(4) -0.007(5) -0.005(4)
C40 0.076(10) 0.065(8) 0.031(6) -0.009(6) -0.004(6) -0.051(8)
Cl1 0.0235(9) 0.0229(9) 0.0262(9) -0.0108(7) -0.0100(8) 0.0039(7)
Cl2 0.0146(8) 0.0253(9) 0.0217(9) -0.0060(7) -0.0078(7) 0.0033(6)
Cl3 0.0237(10) 0.0243(9) 0.0242(9) -0.0093(7) -0.0085(8) -0.0006(7)
P1 0.0120(8) 0.0166(8) 0.0193(9) -0.0053(7) -0.0053(7) 0.0028(7)
Ru1 0.0124(3) 0.0183(3) 0.0183(3) -0.0051(2) -0.0054(2) 0.0015(2)
Ru2 0.0134(3) 0.0162(3) 0.0183(3) -0.0044(2) -0.0066(2) 0.0017(2)

loop_
_atom_type_symbol
_atom_type_description
_atom_type_scat_dispersion_real
_atom_type_scat_dispersion_imag
_atom_type_scat_source
C C 0.0033 0.0016 'International Tables Vol C Tables 4.2.6.8 and 6.1.1.4'
H H 0 0 'International Tables Vol C Tables 4.2.6.8 and 6.1.1.4'
Cl Cl 0.1484 0.1585 'International Tables Vol C Tables 4.2.6.8 and 6.1.1.4'
P P 0.1023 0.0942 'International Tables Vol C Tables 4.2.6.8 and 6.1.1.4'
Ru Ru -1.2594 0.8363 'International Tables Vol C Tables 4.2.6.8 and 6.1.1.4'

loop_
_exptl_crystal_face_index_h
_exptl_crystal_face_index_k
_exptl_crystal_face_index_l
_exptl_crystal_face_perp_dist
-1 1 1 0.1810
0 1 0 0.1910
-1 0 1 0.1830
0 -1 0 0.3010
3 0 -4 0.1230
-1 0 -1 0.1130
1 1 1 0.1860
1 0 1 0.1800
-3 -3 -2 0.2740
2 -3 -2 0.2990

loop_
_geom_angle_atom_site_label_1
_geom_angle_atom_site_label_2
_geom_angle_atom_site_label_3
_geom_angle
_geom_angle_site_symmetry_1
_geom_angle_site_symmetry_3
_geom_angle_publ_flag
C2 C1 C8 117.3(7) . . ?
C2 C1 P1 122.4(6) . . ?
C8 C1 P1 120.2(6) . . ?
C7 C2 C3 118.8(7) . . ?
C7 C2 C1 120.2(8) . . ?
C3 C2 C1 121.0(7) . . ?
C4 C3 C2 119.6(7) . . ?
C3 C4 C5 120.5(9) . . ?
C4 C5 C6 120.0(8) . . ?
C7 C6 C5 120.1(8) . . ?
C6 C7 C2 120.9(8) . . ?
C13 C8 C9 117.7(7) . . ?
C13 C8 C1 121.8(7) . . ?
C9 C8 C1 120.5(8) . . ?
C10 C9 C8 121.9(8) . . ?
C9 C10 C11 119.5(8) . . ?
C12 C11 C10 119.3(8) . . ?
C13 C12 C11 120.1(9) . . ?
C12 C13 C8 121.5(8) . . ?
C15 C14 C19 116.3(8) . . ?
C15 C14 C20 121.8(9) . . ?
C19 C14 C20 121.8(8) . . ?
C15 C14 Ru1 68.9(5) . . ?
C19 C14 Ru1 68.7(5) . . ?
C20 C14 Ru1 129.5(6) . . ?
C14 C15 C16 122.0(9) . . ?
C14 C15 Ru1 73.4(5) . . ?
C16 C15 Ru1 74.4(5) . . ?
C17 C16 C15 121.4(8) . . ?
C17 C16 Ru1 73.2(5) . . ?
C15 C16 Ru1 68.0(5) . . ?
C16 C17 C18 117.7(8) . . ?
C16 C17 C21 124.0(8) . . ?
C18 C17 C21 118.0(8) . . ?
C16 C17 Ru1 71.5(5) . . ?
C18 C17 Ru1 66.6(4) . . ?
C21 C17 Ru1 129.2(6) . . ?
C19 C18 C17 121.4(8) . . ?
C19 C18 Ru1 71.4(5) . . ?
C17 C18 Ru1 75.5(5) . . ?
C18 C19 C14 120.7(8) . . ?
C18 C19 Ru1 70.5(5) . . ?
C14 C19 Ru1 73.1(5) . . ?
C23 C21 C22 110.9(9) . . ?
C23 C21 C17 108.8(9) . . ?
C22 C21 C17 113.7(9) . . ?
C29 C24 C25 116.5(8) . . ?
C29 C24 C30 122.2(9) . . ?
C25 C24 C30 121.3(9) . . ?
C29 C24 Ru2 69.0(5) . . ?
C25 C24 Ru2 70.2(4) . . ?
C30 C24 Ru2 132.9(6) . . ?
C24 C25 C26 121.3(8) . . ?
C24 C25 Ru2 72.1(5) . . ?
C26 C25 Ru2 73.8(5) . . ?
C27 C26 C25 121.6(8) . . ?
C27 C26 Ru2 74.2(5) . . ?
C25 C26 Ru2 68.6(5) . . ?
C26 C27 C28 117.2(8) . . ?
C26 C27 C31 124.3(8) . . ?
C28 C27 C31 118.4(8) . . ?
C26 C27 Ru2 71.1(5) . . ?
C28 C27 Ru2 65.6(5) . . ?
C31 C27 Ru2 132.3(6) . . ?
C29 C28 C27 121.4(8) . . ?
C29 C28 Ru2 71.6(5) . . ?
C27 C28 Ru2 76.4(5) . . ?
C28 C29 C24 121.6(8) . . ?
C28 C29 Ru2 70.9(5) . . ?
C24 C29 Ru2 73.2(5) . . ?
C33 C31 C27 113.7(8) . . ?
C33 C31 C32 110.8(9) . . ?
C27 C31 C32 109.0(8) . . ?
C35 C34 C39 119.8(12) . . ?
C35 C34 C40 120.9(12) . . ?
C39 C34 C40 119.3(10) . . ?
C36 C35 C34 121.2(15) . . ?
C35 C36 C37 121.1(14) . . ?
C36 C37 C38 118.5(13) . . ?
C39 C38 C37 121.0(15) . . ?
C38 C39 C34 118.3(13) . . ?
Ru1 Cl2 Ru2 98.07(7) . . ?
C1 P1 Ru2 126.3(3) . . ?
C1 P1 Ru1 126.4(3) . . ?
Ru2 P1 Ru1 107.21(8) . . ?
C18 Ru1 C19 38.1(3) . . ?
C18 Ru1 C15 80.4(3) . . ?
C19 Ru1 C15 68.2(3) . . ?
C18 Ru1 C14 68.8(3) . . ?
C19 Ru1 C14 38.2(3) . . ?
C15 Ru1 C14 37.7(3) . . ?
C18 Ru1 C16 66.3(3) . . ?
C19 Ru1 C16 79.2(3) . . ?
C15 Ru1 C16 37.6(3) . . ?
C14 Ru1 C16 67.5(3) . . ?
C18 Ru1 C17 37.9(3) . . ?
C19 Ru1 C17 68.1(3) . . ?
C15 Ru1 C17 66.7(3) . . ?
C14 Ru1 C17 80.2(3) . . ?
C16 Ru1 C17 35.3(3) . . ?
C18 Ru1 P1 122.4(2) . . ?
C19 Ru1 P1 96.3(2) . . ?
C15 Ru1 P1 120.4(3) . . ?
C14 Ru1 P1 95.4(2) . . ?
C16 Ru1 P1 157.7(3) . . ?
C17 Ru1 P1 160.0(2) . . ?
C18 Ru1 Cl1 92.9(3) . . ?
C19 Ru1 Cl1 121.2(3) . . ?
C15 Ru1 Cl1 151.8(3) . . ?
C14 Ru1 Cl1 159.4(3) . . ?
C16 Ru1 Cl1 114.8(3) . . ?
C17 Ru1 Cl1 91.3(2) . . ?
P1 Ru1 Cl1 86.31(8) . . ?
C18 Ru1 Cl2 160.2(2) . . ?
C19 Ru1 Cl2 150.6(3) . . ?
C15 Ru1 Cl2 90.0(3) . . ?
C14 Ru1 Cl2 113.0(3) . . ?
C16 Ru1 Cl2 95.6(2) . . ?
C17 Ru1 Cl2 122.3(2) . . ?
P1 Ru1 Cl2 77.46(7) . . ?
Cl1 Ru1 Cl2 87.41(7) . . ?
C28 Ru2 C29 37.5(4) . . ?
C28 Ru2 C25 79.6(3) . . ?
C29 Ru2 C25 67.5(3) . . ?
C28 Ru2 C24 68.1(4) . . ?
C29 Ru2 C24 37.8(4) . . ?
C25 Ru2 C24 37.7(3) . . ?
C28 Ru2 C26 66.0(3) . . ?
C29 Ru2 C26 78.7(3) . . ?
C25 Ru2 C26 37.6(3) . . ?
C24 Ru2 C26 67.6(3) . . ?
C28 Ru2 C27 38.0(3) . . ?
C29 Ru2 C27 67.4(3) . . ?
C25 Ru2 C27 65.9(3) . . ?
C24 Ru2 C27 79.6(3) . . ?
C26 Ru2 C27 34.8(3) . . ?
C28 Ru2 P1 120.2(2) . . ?
C29 Ru2 P1 94.7(2) . . ?
C25 Ru2 P1 120.4(2) . . ?
C24 Ru2 P1 94.2(2) . . ?
C26 Ru2 P1 157.9(2) . . ?
C27 Ru2 P1 158.1(2) . . ?
C28 Ru2 Cl3 94.9(3) . . ?
C29 Ru2 Cl3 123.8(3) . . ?
C25 Ru2 Cl3 149.7(2) . . ?
C24 Ru2 Cl3 161.6(3) . . ?
C26 Ru2 Cl3 113.1(2) . . ?
C27 Ru2 Cl3 91.5(2) . . ?
P1 Ru2 Cl3 88.18(7) . . ?
C28 Ru2 Cl2 162.4(2) . . ?
C29 Ru2 Cl2 147.9(3) . . ?
C25 Ru2 Cl2 89.6(2) . . ?
C24 Ru2 Cl2 111.0(3) . . ?
C26 Ru2 Cl2 97.1(2) . . ?
C27 Ru2 Cl2 124.7(2) . . ?
P1 Ru2 Cl2 77.25(7) . . ?
Cl3 Ru2 Cl2 87.42(7) . . ?

loop_
_geom_bond_atom_site_label_1
_geom_bond_atom_site_label_2
_geom_bond_distance
_geom_bond_site_symmetry_2
_geom_bond_publ_flag
C1 C2 1.487(11) . ?
C1 C8 1.488(11) . ?
C1 P1 1.689(8) . ?
C2 C7 1.389(10) . ?
C2 C3 1.430(12) . ?
C3 C4 1.387(12) . ?
C4 C5 1.389(12) . ?
C5 C6 1.396(13) . ?
C6 C7 1.385(12) . ?
C8 C13 1.391(12) . ?
C8 C9 1.403(11) . ?
C9 C10 1.366(13) . ?
C10 C11 1.413(13) . ?
C11 C12 1.388(13) . ?
C12 C13 1.382(12) . ?
C14 C15 1.419(12) . ?
C14 C19 1.438(14) . ?
C14 C20 1.484(13) . ?
C14 Ru1 2.223(8) . ?
C15 C16 1.425(13) . ?
C15 Ru1 2.165(8) . ?
C16 C17 1.372(13) . ?
C16 Ru1 2.250(8) . ?
C17 C18 1.441(12) . ?
C17 C21 1.522(13) . ?
C17 Ru1 2.271(8) . ?
C18 C19 1.408(13) . ?
C18 Ru1 2.152(8) . ?
C19 Ru1 2.164(8) . ?
C21 C23 1.511(15) . ?
C21 C22 1.519(15) . ?
C24 C29 1.416(14) . ?
C24 C25 1.420(12) . ?
C24 C30 1.481(12) . ?
C24 Ru2 2.211(8) . ?
C25 C26 1.431(13) . ?
C25 Ru2 2.185(8) . ?
C26 C27 1.359(12) . ?
C26 Ru2 2.254(8) . ?
C27 C28 1.451(12) . ?
C27 C31 1.529(12) . ?
C27 Ru2 2.292(8) . ?
C28 C29 1.382(14) . ?
C28 Ru2 2.147(8) . ?
C29 Ru2 2.155(9) . ?
C31 C33 1.519(14) . ?
C31 C32 1.530(14) . ?
C34 C35 1.386(16) . ?
C34 C39 1.398(15) . ?
C34 C40 1.511(16) . ?
C35 C36 1.33(2) . ?
C36 C37 1.39(3) . ?
C37 C38 1.39(3) . ?
C38 C39 1.385(17) . ?
Cl1 Ru1 2.390(2) . ?
Cl2 Ru1 2.450(2) . ?
Cl2 Ru2 2.466(2) . ?
Cl3 Ru2 2.407(2) . ?
P1 Ru2 2.303(2) . ?
P1 Ru1 2.309(2) . ?

loop_
_geom_torsion_atom_site_label_1
_geom_torsion_atom_site_label_2
_geom_torsion_atom_site_label_3
_geom_torsion_atom_site_label_4
_geom_torsion
_geom_torsion_site_symmetry_1
_geom_torsion_site_symmetry_2
_geom_torsion_site_symmetry_3
_geom_torsion_site_symmetry_4
_geom_torsion_publ_flag
C8 C1 C2 C7 -45.8(10) . . . . ?
P1 C1 C2 C7 134.7(7) . . . . ?
C8 C1 C2 C3 133.4(8) . . . . ?
P1 C1 C2 C3 -46.2(10) . . . . ?
C7 C2 C3 C4 -3.3(12) . . . . ?
C1 C2 C3 C4 177.6(8) . . . . ?
C2 C3 C4 C5 2.9(13) . . . . ?
C3 C4 C5 C6 -2.0(13) . . . . ?
C4 C5 C6 C7 1.5(13) . . . . ?
C5 C6 C7 C2 -1.9(13) . . . . ?
C3 C2 C7 C6 2.8(12) . . . . ?
C1 C2 C7 C6 -178.0(7) . . . . ?
C2 C1 C8 C13 133.7(8) . . . . ?
P1 C1 C8 C13 -46.8(10) . . . . ?
C2 C1 C8 C9 -46.9(10) . . . . ?
P1 C1 C8 C9 132.7(7) . . . . ?
C13 C8 C9 C10 1.1(12) . . . . ?
C1 C8 C9 C10 -178.4(8) . . . . ?
C8 C9 C10 C11 0.4(13) . . . . ?
C9 C10 C11 C12 -1.4(14) . . . . ?
C10 C11 C12 C13 1.0(14) . . . . ?
C11 C12 C13 C8 0.6(13) . . . . ?
C9 C8 C13 C12 -1.6(12) . . . . ?
C1 C8 C13 C12 177.9(8) . . . . ?
C19 C14 C15 C16 -7.7(12) . . . . ?
C20 C14 C15 C16 176.8(8) . . . . ?
Ru1 C14 C15 C16 -58.9(7) . . . . ?
C19 C14 C15 Ru1 51.3(7) . . . . ?
C20 C14 C15 Ru1 -124.2(8) . . . . ?
C14 C15 C16 C17 6.2(13) . . . . ?
Ru1 C15 C16 C17 -52.2(8) . . . . ?
C14 C15 C16 Ru1 58.4(7) . . . . ?
C15 C16 C17 C18 0.4(13) . . . . ?
Ru1 C16 C17 C18 -49.5(7) . . . . ?
C15 C16 C17 C21 175.2(8) . . . . ?
Ru1 C16 C17 C21 125.3(8) . . . . ?
C15 C16 C17 Ru1 49.9(8) . . . . ?
C16 C17 C18 C19 -5.3(12) . . . . ?
C21 C17 C18 C19 179.6(8) . . . . ?
Ru1 C17 C18 C19 -57.1(7) . . . . ?
C16 C17 C18 Ru1 51.8(7) . . . . ?
C21 C17 C18 Ru1 -123.3(7) . . . . ?
C17 C18 C19 C14 3.7(12) . . . . ?
Ru1 C18 C19 C14 -55.4(7) . . . . ?
C17 C18 C19 Ru1 59.0(7) . . . . ?
C15 C14 C19 C18 2.7(12) . . . . ?
C20 C14 C19 C18 178.2(8) . . . . ?
Ru1 C14 C19 C18 54.2(7) . . . . ?
C15 C14 C19 Ru1 -51.4(7) . . . . ?
C20 C14 C19 Ru1 124.1(8) . . . . ?
C16 C17 C21 C23 110.1(11) . . . . ?
C18 C17 C21 C23 -75.1(11) . . . . ?
Ru1 C17 C21 C23 -156.7(9) . . . . ?
C16 C17 C21 C22 -14.0(13) . . . . ?
C18 C17 C21 C22 160.8(8) . . . . ?
Ru1 C17 C21 C22 79.2(11) . . . . ?
C29 C24 C25 C26 -4.7(12) . . . . ?
C30 C24 C25 C26 173.7(8) . . . . ?
Ru2 C24 C25 C26 -57.4(7) . . . . ?
C29 C24 C25 Ru2 52.7(7) . . . . ?
C30 C24 C25 Ru2 -128.9(8) . . . . ?
C24 C25 C26 C27 2.5(13) . . . . ?
Ru2 C25 C26 C27 -54.2(7) . . . . ?
C24 C25 C26 Ru2 56.6(7) . . . . ?
C25 C26 C27 C28 3.5(12) . . . . ?
Ru2 C26 C27 C28 -48.1(7) . . . . ?
C25 C26 C27 C31 -179.4(8) . . . . ?
Ru2 C26 C27 C31 128.9(8) . . . . ?
C25 C26 C27 Ru2 51.7(7) . . . . ?
C26 C27 C28 C29 -7.4(12) . . . . ?
C31 C27 C28 C29 175.4(8) . . . . ?
Ru2 C27 C28 C29 -58.1(7) . . . . ?
C26 C27 C28 Ru2 50.7(7) . . . . ?
C31 C27 C28 Ru2 -126.5(7) . . . . ?
C27 C28 C29 C24 5.2(13) . . . . ?
Ru2 C28 C29 C24 -55.2(7) . . . . ?
C27 C28 C29 Ru2 60.4(7) . . . . ?
C25 C24 C29 C28 0.9(12) . . . . ?
C30 C24 C29 C28 -177.5(8) . . . . ?
Ru2 C24 C29 C28 54.2(7) . . . . ?
C25 C24 C29 Ru2 -53.3(7) . . . . ?
C30 C24 C29 Ru2 128.3(8) . . . . ?
C26 C27 C31 C33 -32.2(12) . . . . ?
C28 C27 C31 C33 144.8(8) . . . . ?
Ru2 C27 C31 C33 63.0(11) . . . . ?
C26 C27 C31 C32 92.0(11) . . . . ?
C28 C27 C31 C32 -91.0(10) . . . . ?
Ru2 C27 C31 C32 -172.8(8) . . . . ?
C39 C34 C35 C36 0.9(18) . . . . ?
C40 C34 C35 C36 178.3(13) . . . . ?
C34 C35 C36 C37 -2(2) . . . . ?
C35 C36 C37 C38 1(3) . . . . ?
C36 C37 C38 C39 1(2) . . . . ?
C37 C38 C39 C34 -2(2) . . . . ?
C35 C34 C39 C38 1.1(17) . . . . ?
C40 C34 C39 C38 -176.4(12) . . . . ?
C2 C1 P1 Ru2 165.6(5) . . . . ?
C8 C1 P1 Ru2 -14.0(8) . . . . ?
C2 C1 P1 Ru1 -11.3(8) . . . . ?
C8 C1 P1 Ru1 169.1(5) . . . . ?
